data_4128445
loop_
_publ_author_name
'Paeth, Matthew'
'Tyndall, Sam B.'
'Chen, Liang-Yu'
'Hong, Jia-Cheng'
'Carson, William P.'
'Liu, Xingwu'
'Sun, Xiaodong'
'Liu, Jinjia'
'Yang, Kundi'
'Hale, Elizabeth M.'
'Tierney, David L.'
'Liu, Bin'
'Cao, Zhi'
'Cheng, Mu-Jeng'
'Goddard, 3rd, William A'
'Liu, Wei'

_publ_section_title
;
 Csp<sup>3</sup>-Csp<sup>3</sup> Bond-Forming Reductive Elimination from
 Well-Defined Copper(III) Complexes.
;
_journal_issue 7
_journal_name_full 'Journal of the American Chemical Society'
_journal_page_first 3153
_journal_page_last 3159
_journal_paper_doi 10.1021/jacs.8b12632
_journal_volume 141
_journal_year 2019
_chemical_formula_sum 'C25 H41 Cl Cu F9 N2'
_chemical_formula_weight 639.60
_space_group_IT_number 2
_space_group_name_Hall '-P 1'
_space_group_name_H-M_alt 'P -1'
_symmetry_cell_setting triclinic
_symmetry_space_group_name_H-M 'P -1'
_atom_sites_solution_hydrogens geom
_atom_sites_solution_primary direct
_atom_sites_solution_secondary difmap
_audit_creation_method SHELXL-97
_cell_angle_alpha 97.250(2)
_cell_angle_beta 106.305(2)
_cell_angle_gamma 94.849(2)
_cell_formula_units_Z 2
_cell_length_a 9.3496(6)
_cell_length_b 12.2827(8)
_cell_length_c 14.2427(9)
_cell_measurement_reflns_used 9856
_cell_measurement_temperature 295(2)
_cell_measurement_theta_max 54.697
_cell_measurement_theta_min 4.558
_cell_volume 1544.86(17)
_computing_structure_refinement 'SHELXL-97 (Sheldrick, 1997)'
_computing_structure_solution 'SHELXS-97 (Sheldrick, 1990)'
_diffrn_ambient_temperature 295(2)
_diffrn_measured_fraction_theta_full 0.999
_diffrn_measured_fraction_theta_max 0.999
_diffrn_measurement_device_type 'Bruker D8 QUEST'
_diffrn_radiation_monochromator graphite
_diffrn_radiation_source 'fine-focus sealed tube'
_diffrn_radiation_type MoK\a
_diffrn_radiation_wavelength 0.71073
_diffrn_reflns_av_R_equivalents 0.0509
_diffrn_reflns_av_sigmaI/netI 0.0331
_diffrn_reflns_limit_h_max 13
_diffrn_reflns_limit_h_min -13
_diffrn_reflns_limit_k_max 17
_diffrn_reflns_limit_k_min -17
_diffrn_reflns_limit_l_max 20
_diffrn_reflns_limit_l_min -20
_diffrn_reflns_number 72334
_diffrn_reflns_theta_full 30.39
_diffrn_reflns_theta_max 30.39
_diffrn_reflns_theta_min 2.08
_exptl_absorpt_coefficient_mu 0.861
_exptl_crystal_density_diffrn 1.345
_exptl_crystal_density_method 'not measured'
_exptl_crystal_description block
_exptl_crystal_F_000 650
_refine_diff_density_max 0.425
_refine_diff_density_min -0.229
_refine_diff_density_rms 0.045
_refine_ls_extinction_method none
_refine_ls_goodness_of_fit_ref 1.016
_refine_ls_hydrogen_treatment mixed
_refine_ls_matrix_type full
_refine_ls_number_parameters 343
_refine_ls_number_reflns 9331
_refine_ls_number_restraints 0
_refine_ls_restrained_S_all 1.016
_refine_ls_R_factor_all 0.0790
_refine_ls_R_factor_gt 0.0466
_refine_ls_shift/su_max 0.001
_refine_ls_shift/su_mean 0.000
_refine_ls_structure_factor_coef Fsqd
_refine_ls_weighting_details 'calc w=1/[\s^2^(Fo^2^)+(0.0694P)^2^+0.2512P] where P=(Fo^2^+2Fc^2^)/3'
_refine_ls_weighting_scheme calc
_refine_ls_wR_factor_gt 0.1205
_refine_ls_wR_factor_ref 0.1347
_reflns_number_gt 6434
_reflns_number_total 9331
_reflns_threshold_expression >2sigma(I)
_cod_data_source_file ja8b12632_si_004.cif
_cod_data_source_block 3
_cod_database_code 4128445

loop_
_symmetry_equiv_pos_as_xyz
'x, y, z'
'-x, -y, -z'

loop_
_atom_site_label
_atom_site_type_symbol
_atom_site_fract_x
_atom_site_fract_y
_atom_site_fract_z
_atom_site_U_iso_or_equiv
_atom_site_adp_type
_atom_site_occupancy
_atom_site_symmetry_multiplicity
_atom_site_calc_flag
_atom_site_refinement_flags
Cu1 Cu 0.13414(3) 0.666447(19) 0.775707(17) 0.04856(9) Uani 1 1 d .
N1 N 0.50099(18) 0.23672(12) 0.75444(12) 0.0447(3) Uani 1 1 d .
N2 N 0.1643(3) 0.95844(16) 0.59655(16) 0.0664(5) Uani 1 1 d .
C1 C 0.1755(3) 0.7977(2) 0.87671(18) 0.0648(6) Uani 1 1 d .
C2 C 0.3174(4) 0.6087(3) 0.8497(3) 0.0874(9) Uani 1 1 d .
C3 C 0.0747(4) 0.5275(2) 0.6822(2) 0.0803(8) Uani 1 1 d .
C4 C -0.0296(3) 0.7336(2) 0.68927(18) 0.0605(5) Uani 1 1 d .
H4A H -0.0689 0.7853 0.7288 0.073 Uiso 1 1 d R
H4B H -0.1096 0.6774 0.6511 0.073 Uiso 1 1 d R
C5 C 0.0372(2) 0.79111(16) 0.62351(15) 0.0506(4) Uani 1 1 d .
C6 C 0.0366(3) 0.74157(19) 0.53007(18) 0.0678(6) Uani 1 1 d .
H6A H -0.0069 0.6660 0.5064 0.081 Uiso 1 1 d R
C7 C 0.0987(4) 0.7994(2) 0.47241(19) 0.0730(7) Uani 1 1 d .
H7A H 0.0983 0.7664 0.4075 0.088 Uiso 1 1 d R
C8 C 0.1622(3) 0.9063(2) 0.50977(18) 0.0610(5) Uani 1 1 d .
Cl1 Cl 0.24711(11) 0.98332(7) 0.44054(7) 0.0933(2) Uani 1 1 d .
C9 C 0.1017(3) 0.90069(19) 0.65082(18) 0.0626(6) Uani 1 1 d .
H9A H 0.1027 0.9373 0.7147 0.075 Uiso 1 1 d R
C10 C 0.4225(2) 0.27675(19) 0.65916(16) 0.0554(5) Uani 1 1 d .
H10A H 0.4006 0.3504 0.6758 0.066 Uiso 1 1 d R
H10B H 0.3284 0.2308 0.6284 0.066 Uiso 1 1 d R
C11 C 0.5087(3) 0.2800(2) 0.58431(18) 0.0670(6) Uani 1 1 d .
H11A H 0.5345 0.2074 0.5682 0.080 Uiso 1 1 d R
H11B H 0.6001 0.3298 0.6121 0.080 Uiso 1 1 d R
C12 C 0.4180(4) 0.3179(3) 0.4922(2) 0.0926(9) Uani 1 1 d .
H12A H 0.3824 0.3862 0.5102 0.111 Uiso 1 1 d R
H12B H 0.3320 0.2636 0.4613 0.111 Uiso 1 1 d R
C13 C 0.5025(6) 0.3317(4) 0.4184(3) 0.1294(15) Uani 1 1 d .
H13A H 0.4381 0.3550 0.3611 0.194 Uiso 1 1 d R
H13B H 0.5874 0.3872 0.4483 0.194 Uiso 1 1 d R
H13C H 0.5365 0.2633 0.3990 0.194 Uiso 1 1 d R
C14 C 0.6584(2) 0.29755(17) 0.80098(16) 0.0516(4) Uani 1 1 d .
H14A H 0.7179 0.2784 0.7577 0.062 Uiso 1 1 d R
H14B H 0.7022 0.2718 0.8623 0.062 Uiso 1 1 d R
C15 C 0.6702(3) 0.42198(18) 0.82116(19) 0.0615(5) Uani 1 1 d .
H15A H 0.6092 0.4430 0.8629 0.074 Uiso 1 1 d R
H15B H 0.6336 0.4499 0.7600 0.074 Uiso 1 1 d R
C16 C 0.8314(3) 0.4716(2) 0.8711(2) 0.0793(8) Uani 1 1 d .
H16A H 0.8927 0.4466 0.8309 0.095 Uiso 1 1 d R
H16B H 0.8659 0.4460 0.9336 0.095 Uiso 1 1 d R
C17 C 0.8498(4) 0.5949(3) 0.8887(3) 0.1029(11) Uani 1 1 d .
H17A H 0.9532 0.6236 0.9207 0.154 Uiso 1 1 d R
H17B H 0.8168 0.6206 0.8261 0.154 Uiso 1 1 d R
H17C H 0.7897 0.6199 0.9298 0.154 Uiso 1 1 d R
C18 C 0.4115(2) 0.25677(17) 0.82721(16) 0.0519(5) Uani 1 1 d .
H18A H 0.4005 0.3341 0.8362 0.062 Uiso 1 1 d R
H18B H 0.4690 0.2402 0.8899 0.062 Uiso 1 1 d R
C19 C 0.2579(3) 0.1919(2) 0.79946(19) 0.0636(6) Uani 1 1 d .
H19A H 0.2669 0.1142 0.7948 0.076 Uiso 1 1 d R
H19B H 0.1994 0.2056 0.7360 0.076 Uiso 1 1 d R
C20 C 0.1791(3) 0.2236(2) 0.8756(2) 0.0759(7) Uani 1 1 d .
H20A H 0.1668 0.3006 0.8775 0.091 Uiso 1 1 d R
H20B H 0.2421 0.2145 0.9394 0.091 Uiso 1 1 d R
C21 C 0.0296(4) 0.1584(3) 0.8573(3) 0.0960(10) Uani 1 1 d .
H21A H -0.0139 0.1833 0.9085 0.144 Uiso 1 1 d R
H21B H -0.0350 0.1685 0.7943 0.144 Uiso 1 1 d R
H21C H 0.0411 0.0814 0.8570 0.144 Uiso 1 1 d R
C22 C 0.5142(3) 0.11419(16) 0.73068(16) 0.0536(5) Uani 1 1 d .
H22A H 0.5731 0.1052 0.6854 0.064 Uiso 1 1 d R
H22B H 0.4153 0.0763 0.6974 0.064 Uiso 1 1 d R
C23 C 0.5806(3) 0.05798(19) 0.8178(2) 0.0681(6) Uani 1 1 d .
H23A H 0.5177 0.0595 0.8607 0.082 Uiso 1 1 d R
H23B H 0.6773 0.0974 0.8543 0.082 Uiso 1 1 d R
C24 C 0.6004(5) -0.0596(2) 0.7850(3) 0.0999(11) Uani 1 1 d .
H24A H 0.6566 -0.0610 0.7379 0.120 Uiso 1 1 d R
H24B H 0.5028 -0.1001 0.7524 0.120 Uiso 1 1 d R
C25 C 0.6773(5) -0.1158(3) 0.8674(4) 0.1412(19) Uani 1 1 d .
H25A H 0.6866 -0.1908 0.8436 0.212 Uiso 1 1 d R
H25B H 0.7754 -0.0759 0.8994 0.212 Uiso 1 1 d R
H25C H 0.6203 -0.1154 0.9140 0.212 Uiso 1 1 d R
F1 F 0.2107(3) 0.77181(16) 0.96874(11) 0.1044(6) Uani 1 1 d .
F2 F 0.0666(2) 0.86198(15) 0.87899(15) 0.1094(7) Uani 1 1 d .
F3 F 0.2892(2) 0.87074(15) 0.87514(16) 0.1074(6) Uani 1 1 d .
F4 F 0.2947(3) 0.5388(2) 0.90971(19) 0.1452(10) Uani 1 1 d .
F5 F 0.4308(3) 0.6827(2) 0.9089(2) 0.1495(10) Uani 1 1 d .
F6 F 0.3839(3) 0.5511(3) 0.7917(2) 0.1599(12) Uani 1 1 d .
F7 F 0.1017(3) 0.43595(14) 0.72370(16) 0.1261(9) Uani 1 1 d .
F8 F 0.1435(3) 0.52228(17) 0.61198(16) 0.1292(9) Uani 1 1 d .
F9 F -0.0703(3) 0.50133(17) 0.62878(18) 0.1389(9) Uani 1 1 d .

loop_
_atom_site_aniso_label
_atom_site_aniso_U_11
_atom_site_aniso_U_22
_atom_site_aniso_U_33
_atom_site_aniso_U_23
_atom_site_aniso_U_13
_atom_site_aniso_U_12
Cu1 0.05690(16) 0.04634(13) 0.04058(13) 0.00404(9) 0.01147(10) 0.01032(10)
N1 0.0427(8) 0.0452(8) 0.0435(8) 0.0040(6) 0.0082(7) 0.0104(6)
N2 0.0784(14) 0.0553(10) 0.0616(12) 0.0041(9) 0.0181(10) 0.0033(9)
C1 0.0721(15) 0.0609(12) 0.0528(12) -0.0024(10) 0.0122(11) 0.0000(11)
C2 0.083(2) 0.0875(19) 0.088(2) 0.0205(16) 0.0093(17) 0.0341(17)
C3 0.127(3) 0.0556(13) 0.0564(14) 0.0004(11) 0.0257(16) 0.0157(15)
C4 0.0508(12) 0.0639(13) 0.0601(13) 0.0115(10) 0.0050(10) 0.0061(10)
C5 0.0480(11) 0.0508(10) 0.0455(10) 0.0056(8) 0.0009(8) 0.0107(8)
C6 0.0875(18) 0.0512(11) 0.0509(12) -0.0023(9) 0.0050(12) 0.0017(11)
C7 0.103(2) 0.0656(14) 0.0489(12) 0.0020(10) 0.0212(13) 0.0156(14)
C8 0.0619(14) 0.0650(13) 0.0597(13) 0.0170(10) 0.0177(11) 0.0180(11)
Cl1 0.1090(6) 0.0936(5) 0.0990(6) 0.0340(4) 0.0548(5) 0.0207(4)
C9 0.0765(16) 0.0541(11) 0.0527(12) -0.0014(9) 0.0164(11) 0.0075(11)
C10 0.0490(11) 0.0643(12) 0.0494(11) 0.0113(9) 0.0054(9) 0.0160(9)
C11 0.0661(15) 0.0819(16) 0.0527(13) 0.0152(11) 0.0136(11) 0.0141(12)
C12 0.097(2) 0.117(2) 0.0635(17) 0.0359(17) 0.0114(16) 0.0180(19)
C13 0.160(4) 0.164(4) 0.066(2) 0.040(2) 0.031(2) 0.004(3)
C14 0.0428(10) 0.0561(11) 0.0516(11) 0.0098(9) 0.0053(8) 0.0094(8)
C15 0.0562(13) 0.0555(11) 0.0670(14) 0.0071(10) 0.0103(11) 0.0054(10)
C16 0.0637(16) 0.0714(15) 0.095(2) 0.0169(14) 0.0127(14) -0.0062(12)
C17 0.109(3) 0.0733(18) 0.114(3) 0.0047(17) 0.027(2) -0.0258(17)
C18 0.0549(12) 0.0498(10) 0.0501(11) 0.0001(8) 0.0170(9) 0.0085(8)
C19 0.0550(13) 0.0665(13) 0.0682(14) -0.0034(11) 0.0229(11) 0.0064(10)
C20 0.0796(18) 0.0819(17) 0.0785(18) 0.0134(14) 0.0407(15) 0.0173(14)
C21 0.074(2) 0.102(2) 0.124(3) 0.007(2) 0.053(2) 0.0103(16)
C22 0.0581(12) 0.0470(10) 0.0561(12) 0.0021(8) 0.0184(10) 0.0131(9)
C23 0.0727(16) 0.0548(12) 0.0768(16) 0.0176(11) 0.0163(13) 0.0167(11)
C24 0.127(3) 0.0606(15) 0.128(3) 0.0286(17) 0.050(2) 0.0357(17)
C25 0.139(4) 0.102(3) 0.215(5) 0.085(3) 0.065(4) 0.058(3)
F1 0.1520(18) 0.0994(12) 0.0456(8) -0.0022(8) 0.0141(10) -0.0022(12)
F2 0.1221(15) 0.0896(11) 0.1062(14) -0.0322(10) 0.0322(12) 0.0318(11)
F3 0.1086(14) 0.0843(11) 0.1114(15) -0.0083(10) 0.0280(12) -0.0362(10)
F4 0.170(2) 0.1440(19) 0.1212(18) 0.0820(16) 0.0079(16) 0.0480(17)
F5 0.0787(14) 0.144(2) 0.186(3) 0.0235(18) -0.0270(15) 0.0245(13)
F6 0.138(2) 0.205(3) 0.156(2) 0.031(2) 0.0457(18) 0.120(2)
F7 0.221(3) 0.0529(8) 0.0975(14) 0.0120(9) 0.0361(16) 0.0182(12)
F8 0.225(3) 0.0951(13) 0.0869(13) -0.0072(10) 0.0842(16) 0.0289(15)
F9 0.151(2) 0.0873(13) 0.1239(18) -0.0368(12) -0.0158(16) -0.0140(13)

loop_
_atom_type_symbol
_atom_type_description
_atom_type_scat_dispersion_real
_atom_type_scat_dispersion_imag
_atom_type_scat_source
C C 0.0033 0.0016 'International Tables Vol C Tables 4.2.6.8 and 6.1.1.4'
H H 0.0000 0.0000 'International Tables Vol C Tables 4.2.6.8 and 6.1.1.4'
Cl Cl 0.1484 0.1585 'International Tables Vol C Tables 4.2.6.8 and 6.1.1.4'
Cu Cu 0.3201 1.2651 'International Tables Vol C Tables 4.2.6.8 and 6.1.1.4'
F F 0.0171 0.0103 'International Tables Vol C Tables 4.2.6.8 and 6.1.1.4'
N N 0.0061 0.0033 'International Tables Vol C Tables 4.2.6.8 and 6.1.1.4'

loop_
_geom_angle_atom_site_label_1
_geom_angle_atom_site_label_2
_geom_angle_atom_site_label_3
_geom_angle
C1 Cu1 C3 172.88(12)
C1 Cu1 C2 91.00(13)
C3 Cu1 C2 90.26(14)
C1 Cu1 C4 90.01(11)
C3 Cu1 C4 89.85(12)
C2 Cu1 C4 170.96(13)
C10 N1 C18 109.07(15)
C10 N1 C14 111.51(16)
C18 N1 C14 108.49(15)
C10 N1 C22 108.43(15)
C18 N1 C22 111.41(16)
C14 N1 C22 107.94(15)
C8 N2 C9 116.2(2)
F3 C1 F2 102.3(2)
F3 C1 F1 106.1(2)
F2 C1 F1 101.2(2)
F3 C1 Cu1 114.06(18)
F2 C1 Cu1 119.57(18)
F1 C1 Cu1 111.98(17)
F4 C2 F6 103.3(3)
F4 C2 F5 103.0(3)
F6 C2 F5 102.8(3)
F4 C2 Cu1 114.7(3)
F6 C2 Cu1 113.8(2)
F5 C2 Cu1 117.4(2)
F8 C3 F9 101.9(3)
F8 C3 F7 105.1(2)
F9 C3 F7 101.4(3)
F8 C3 Cu1 113.3(2)
F9 C3 Cu1 118.6(2)
F7 C3 Cu1 114.7(2)
C5 C4 Cu1 106.77(15)
C5 C4 H4A 110.2
Cu1 C4 H4A 110.1
C5 C4 H4B 110.6
Cu1 C4 H4B 110.4
H4A C4 H4B 108.7
C9 C5 C6 115.4(2)
C9 C5 C4 121.5(2)
C6 C5 C4 123.1(2)
C7 C6 C5 120.4(2)
C7 C6 H6A 120.0
C5 C6 H6A 119.6
C8 C7 C6 118.1(2)
C8 C7 H7A 120.7
C6 C7 H7A 121.3
N2 C8 C7 124.6(2)
N2 C8 Cl1 115.31(19)
C7 C8 Cl1 120.1(2)
N2 C9 C5 125.4(2)
N2 C9 H9A 117.4
C5 C9 H9A 117.2
C11 C10 N1 116.08(18)
C11 C10 H10A 107.6
N1 C10 H10A 108.0
C11 C10 H10B 108.6
N1 C10 H10B 108.8
H10A C10 H10B 107.5
C12 C11 C10 111.1(2)
C12 C11 H11A 110.0
C10 C11 H11A 108.9
C12 C11 H11B 108.7
C10 C11 H11B 109.9
H11A C11 H11B 108.2
C13 C12 C11 113.6(3)
C13 C12 H12A 109.9
C11 C12 H12A 109.2
C13 C12 H12B 108.2
C11 C12 H12B 108.1
H12A C12 H12B 107.8
C12 C13 H13A 109.4
C12 C13 H13B 108.6
H13A C13 H13B 109.5
C12 C13 H13C 110.3
H13A C13 H13C 109.5
H13B C13 H13C 109.5
C15 C14 N1 116.00(17)
C15 C14 H14A 107.9
N1 C14 H14A 108.3
C15 C14 H14B 108.3
N1 C14 H14B 108.6
H14A C14 H14B 107.5
C14 C15 C16 110.5(2)
C14 C15 H15A 109.2
C16 C15 H15A 109.7
C14 C15 H15B 109.7
C16 C15 H15B 109.3
H15A C15 H15B 108.3
C17 C16 C15 112.5(3)
C17 C16 H16A 109.2
C15 C16 H16A 109.3
C17 C16 H16B 108.8
C15 C16 H16B 108.9
H16A C16 H16B 108.0
C16 C17 H17A 110.3
C16 C17 H17B 108.8
H17A C17 H17B 109.5
C16 C17 H17C 109.3
H17A C17 H17C 109.5
H17B C17 H17C 109.5
C19 C18 N1 116.35(17)
C19 C18 H18A 108.2
N1 C18 H18A 108.2
C19 C18 H18B 108.2
N1 C18 H18B 108.2
H18A C18 H18B 107.4
C18 C19 C20 110.7(2)
C18 C19 H19A 109.6
C20 C19 H19A 109.1
C18 C19 H19B 109.6
C20 C19 H19B 109.5
H19A C19 H19B 108.2
C21 C20 C19 114.4(3)
C21 C20 H20A 108.9
C19 C20 H20A 108.3
C21 C20 H20B 108.6
C19 C20 H20B 108.6
H20A C20 H20B 107.7
C20 C21 H21A 109.7
C20 C21 H21B 109.2
H21A C21 H21B 109.5
C20 C21 H21C 109.5
H21A C21 H21C 109.5
H21B C21 H21C 109.5
C23 C22 N1 116.03(18)
C23 C22 H22A 108.7
N1 C22 H22A 108.8
C23 C22 H22B 107.5
N1 C22 H22B 108.0
H22A C22 H22B 107.6
C24 C23 C22 111.3(2)
C24 C23 H23A 109.8
C22 C23 H23A 110.1
C24 C23 H23B 108.5
C22 C23 H23B 108.8
H23A C23 H23B 108.3
C25 C24 C23 113.5(3)
C25 C24 H24A 108.9
C23 C24 H24A 109.3
C25 C24 H24B 108.6
C23 C24 H24B 108.2
H24A C24 H24B 108.1
C24 C25 H25A 110.9
C24 C25 H25B 108.6
H25A C25 H25B 109.5
C24 C25 H25C 108.9
H25A C25 H25C 109.5
H25B C25 H25C 109.5

loop_
_geom_bond_atom_site_label_1
_geom_bond_atom_site_label_2
_geom_bond_distance
Cu1 C1 1.953(2)
Cu1 C3 1.961(3)
Cu1 C2 1.983(3)
Cu1 C4 1.987(2)
N1 C10 1.514(3)
N1 C18 1.514(3)
N1 C14 1.518(3)
N1 C22 1.524(2)
N2 C8 1.312(3)
N2 C9 1.329(3)
C1 F3 1.339(3)
C1 F2 1.346(3)
C1 F1 1.344(3)
C2 F4 1.330(4)
C2 F6 1.336(4)
C2 F5 1.343(4)
C3 F8 1.331(4)
C3 F9 1.344(4)
C3 F7 1.345(3)
C4 C5 1.479(3)
C4 H4A 0.9599
C4 H4B 0.9600
C5 C9 1.388(3)
C5 C6 1.390(3)
C6 C7 1.364(4)
C6 H6A 0.9601
C7 C8 1.369(4)
C7 H7A 0.9600
C8 Cl1 1.745(3)
C9 H9A 0.9600
C10 C11 1.509(3)
C10 H10A 0.9600
C10 H10B 0.9600
C11 C12 1.501(4)
C11 H11A 0.9599
C11 H11B 0.9600
C12 C13 1.499(5)
C12 H12A 0.9600
C12 H12B 0.9601
C13 H13A 0.9600
C13 H13B 0.9600
C13 H13C 0.9599
C14 C15 1.508(3)
C14 H14A 0.9600
C14 H14B 0.9599
C15 C16 1.510(4)
C15 H15A 0.9600
C15 H15B 0.9600
C16 C17 1.491(4)
C16 H16A 0.9600
C16 H16B 0.9600
C17 H17A 0.9600
C17 H17B 0.9600
C17 H17C 0.9600
C18 C19 1.504(3)
C18 H18A 0.9600
C18 H18B 0.9599
C19 C20 1.504(3)
C19 H19A 0.9599
C19 H19B 0.9600
C20 C21 1.489(4)
C20 H20A 0.9600
C20 H20B 0.9599
C21 H21A 0.9600
C21 H21B 0.9600
C21 H21C 0.9601
C22 C23 1.502(3)
C22 H22A 0.9600
C22 H22B 0.9600
C23 C24 1.504(3)
C23 H23A 0.9600
C23 H23B 0.9601
C24 C25 1.479(5)
C24 H24A 0.9601
C24 H24B 0.9600
C25 H25A 0.9600
C25 H25B 0.9600
C25 H25C 0.9600
